data_7707594
loop_
_publ_author_name
'Pitarch-Jarque, Javier'
'Jim\'enez, Hermas R'
'Kalenius, Elina'
'Blasco, Salvador'
'Lopera, Alberto'
'Clares, M. Paz'
'Rissanen, Kari'
'Garc\'ia-Espa\~na, Enrique'

_publ_section_title
;
 Selective encapsulation of a chloride anion in a 1<i>H</i>-pyrazole
 Cu<sup>2+</sup> metallocage.
;
_journal_issue 26
_journal_name_full 'Dalton transactions (Cambridge, England : 2003)'
_journal_page_first 9010
_journal_page_last 9015
_journal_paper_doi 10.1039/d1dt01302e
_journal_volume 50
_journal_year 2021
_chemical_formula_moiety 'C40 H68 Br2 Cu4 N16, 2(Br), 2(C20 H34 Cu2 N8)'
_chemical_formula_sum 'C80 H136 Br4 Cu8 N32'
_chemical_formula_weight 2374.16
_space_group_crystal_system monoclinic
_space_group_IT_number 12
_space_group_name_Hall '-I 2y'
_space_group_name_H-M_alt 'I 1 2/m 1'
_atom_sites_solution_hydrogens geom
_audit_creation_date 2020-07-10
_audit_creation_method
;
Olex2 1.2
(compiled May 29 2018 13:30:08 for OlexSys, GUI svn.r5506)
;
_audit_update_record
;
2020-10-02 deposited with the CCDC.	2021-06-02 downloaded from the CCDC.
;
_cell_angle_alpha 90
_cell_angle_beta 96.1863(10)
_cell_angle_gamma 90
_cell_formula_units_Z 2
_cell_length_a 14.34035(14)
_cell_length_b 18.7171(2)
_cell_length_c 19.8559(2)
_cell_measurement_reflns_used 12720
_cell_measurement_temperature 123(1)
_cell_measurement_theta_max 76.3292
_cell_measurement_theta_min 3.2520
_cell_volume 5298.48(9)
_computing_cell_refinement
;
CrysAlisPro, Agilent Technologies,
Version 1.171.36.21 (release 14-08-2012 CrysAlis171 .NET)
(compiled Sep 14 2012,17:21:16)
;
_computing_data_collection
;
CrysAlisPro, Agilent Technologies,
Version 1.171.36.21 (release 14-08-2012 CrysAlis171 .NET)
(compiled Sep 14 2012,17:21:16)
;
_computing_data_reduction
;
CrysAlisPro, Agilent Technologies,
Version 1.171.36.21 (release 14-08-2012 CrysAlis171 .NET)
(compiled Sep 14 2012,17:21:16)
;
_computing_molecular_graphics 'Olex2 (Dolomanov et al., 2009)'
_computing_publication_material 'Olex2 (Dolomanov et al., 2009)'
_computing_structure_refinement 'ShelXL (Sheldrick, 2015)'
_computing_structure_solution
;
Superflip (Palatinus & Chapuis, 2007;Palatinus & van der Lee, 2008;
Palatinus et al., 2012)
;
_diffrn_ambient_temperature 123(1)
_diffrn_detector_area_resol_mean 10.3953
_diffrn_measured_fraction_theta_full 0.999
_diffrn_measured_fraction_theta_max 0.987
_diffrn_measurement_details
;
#__ type_ start__ end____ width___ exp.time_
  1 omega   26.00   97.00   1.0000    5.0000
omega____ theta____ kappa____ phi______ frames
    -       42.6959 -125.0000    0.0000 71

#__ type_ start__ end____ width___ exp.time_
  2 omega  -27.00   69.00   1.0000    5.0000
omega____ theta____ kappa____ phi______ frames
    -       42.6959  -57.0000    0.0000 96

#__ type_ start__ end____ width___ exp.time_
  3 omega -117.00  -19.00   1.0000   25.0000
omega____ theta____ kappa____ phi______ frames
    -      -43.5000  -77.0000  150.0000 98

#__ type_ start__ end____ width___ exp.time_
  4 omega  -59.00   27.00   1.0000   25.0000
omega____ theta____ kappa____ phi______ frames
    -      -43.5000   61.0000  -90.0000 86

#__ type_ start__ end____ width___ exp.time_
  5 omega   80.00  115.00   1.0000   25.0000
omega____ theta____ kappa____ phi______ frames
    -      111.0000 -111.0000  124.0000 35

#__ type_ start__ end____ width___ exp.time_
  6 omega  105.00  169.00   1.0000   25.0000
omega____ theta____ kappa____ phi______ frames
    -      111.0000   30.0000   90.0000 64

#__ type_ start__ end____ width___ exp.time_
  7 omega   36.00   81.00   1.0000   25.0000
omega____ theta____ kappa____ phi______ frames
    -      111.0000  -30.0000  -90.0000 45

#__ type_ start__ end____ width___ exp.time_
  8 omega   45.00   71.00   1.0000   25.0000
omega____ theta____ kappa____ phi______ frames
    -      111.0000 -111.0000  124.0000 26

#__ type_ start__ end____ width___ exp.time_
  9 omega   83.00  116.00   1.0000   25.0000
omega____ theta____ kappa____ phi______ frames
    -      111.0000 -111.0000  -90.0000 33

#__ type_ start__ end____ width___ exp.time_
 10 omega   40.00  116.00   1.0000   25.0000
omega____ theta____ kappa____ phi______ frames
    -      111.0000 -111.0000   30.0000 76

#__ type_ start__ end____ width___ exp.time_
 11 omega   36.00  115.00   1.0000   25.0000
omega____ theta____ kappa____ phi______ frames
    -      111.0000 -111.0000 -180.0000 79

#__ type_ start__ end____ width___ exp.time_
 12 omega   37.00   91.00   1.0000   25.0000
omega____ theta____ kappa____ phi______ frames
    -      111.0000  -30.0000  -30.0000 54

#__ type_ start__ end____ width___ exp.time_
 13 omega   36.00   91.00   1.0000   25.0000
omega____ theta____ kappa____ phi______ frames
    -      111.0000  -30.0000  120.0000 55

#__ type_ start__ end____ width___ exp.time_
 14 omega   34.00  163.00   1.0000   25.0000
omega____ theta____ kappa____ phi______ frames
    -      111.0000    0.0000 -120.0000 129

#__ type_ start__ end____ width___ exp.time_
 15 omega   37.00  114.00   1.0000   25.0000
omega____ theta____ kappa____ phi______ frames
    -      111.0000 -111.0000  -30.0000 77

#__ type_ start__ end____ width___ exp.time_
 16 omega   36.00   64.00   1.0000   25.0000
omega____ theta____ kappa____ phi______ frames
    -      111.0000 -111.0000  -90.0000 28

#__ type_ start__ end____ width___ exp.time_
 17 omega   42.00  139.00   1.0000   25.0000
omega____ theta____ kappa____ phi______ frames
    -      111.0000  -61.0000    0.0000 97

#__ type_ start__ end____ width___ exp.time_
 18 omega   51.00  139.00   1.0000   25.0000
omega____ theta____ kappa____ phi______ frames
    -      111.0000  -61.0000  150.0000 88
;
_diffrn_measurement_device_type 'SuperNova, Dual, Cu at zero, Atlas'
_diffrn_measurement_method '\w scans'
_diffrn_radiation_type MoK\a
_diffrn_radiation_wavelength 0.71073
_diffrn_reflns_av_R_equivalents 0.0186
_diffrn_reflns_av_unetI/netI 0.0139
_diffrn_reflns_Laue_measured_fraction_full 0.999
_diffrn_reflns_Laue_measured_fraction_max 0.987
_diffrn_reflns_limit_h_max 14
_diffrn_reflns_limit_h_min -18
_diffrn_reflns_limit_k_max 20
_diffrn_reflns_limit_k_min -23
_diffrn_reflns_limit_l_max 24
_diffrn_reflns_limit_l_min -24
_diffrn_reflns_number 20584
_diffrn_reflns_point_group_measured_fraction_full 0.999
_diffrn_reflns_point_group_measured_fraction_max 0.987
_diffrn_reflns_theta_full 25.242
_diffrn_reflns_theta_max 26.625
_diffrn_reflns_theta_min 1.796
_exptl_absorpt_coefficient_mu 3.136
_exptl_absorpt_correction_T_max 1.00000
_exptl_absorpt_correction_T_min 0.58723
_exptl_absorpt_correction_type multi-scan
_exptl_absorpt_process_details
;
CrysAlisPro, Agilent Technologies,
Version 1.171.36.21 (release 14-08-2012 CrysAlis171 .NET)
(compiled Sep 14 2012,17:21:16)
Empirical absorption correction using spherical harmonics,
 implemented in SCALE3 ABSPACK scaling algorithm.
;
_exptl_crystal_colour brown
_exptl_crystal_colour_primary brown
_exptl_crystal_density_diffrn 1.488
_exptl_crystal_description block
_exptl_crystal_F_000 2424
_exptl_crystal_size_max 0.2457
_exptl_crystal_size_mid 0.0928
_exptl_crystal_size_min 0.0844
_refine_diff_density_max 1.104
_refine_diff_density_min -1.628
_refine_diff_density_rms 0.105
_refine_ls_extinction_method none
_refine_ls_goodness_of_fit_ref 1.035
_refine_ls_hydrogen_treatment constr
_refine_ls_matrix_type full
_refine_ls_number_parameters 320
_refine_ls_number_reflns 5669
_refine_ls_number_restraints 61
_refine_ls_restrained_S_all 1.039
_refine_ls_R_factor_all 0.0519
_refine_ls_R_factor_gt 0.0493
_refine_ls_shift/su_max 0.001
_refine_ls_shift/su_mean 0.000
_refine_ls_structure_factor_coef Fsqd
_refine_ls_weighting_details 'w=1/[\s^2^(Fo^2^)+(0.0724P)^2^+31.9845P] where P=(Fo^2^+2Fc^2^)/3'
_refine_ls_weighting_scheme calc
_refine_ls_wR_factor_gt 0.1402
_refine_ls_wR_factor_ref 0.1429
_reflns_Friedel_coverage 0.000
_reflns_number_gt 5318
_reflns_number_total 5669
_reflns_threshold_expression 'I > 2\s(I)'
_cod_data_source_file d1dt01302e2.cif
_cod_data_source_block CuBOX_Br
_cod_depositor_comments 'Adding full bibliography for 7707593--7707596.cif.'
_cod_original_cell_volume 5298.49(10)
_cod_database_code 7707594
_shelx_shelxl_version_number 2018/3
_shelx_space_group_comment
;
The symmetry employed for this shelxl refinement is uniquely defined
by the following loop, which should always be used as a source of
symmetry information in preference to the above space-group names.
They are only intended as comments.
;
_olex2_refinement_description
;
1. Fixed Uiso
 At 1.2 times of:
  All C(H) groups, All C(H,H) groups, All N(H) groups, All N(H,H) groups
2. Restrained distances
 N5-C20A \\sim N5-C20B
 with sigma of 0.02
 N8-C16A \\sim N8-C16B
 with sigma of 0.02
 C17A-C16A \\sim C17B-C16B \\sim C18A-C17A \\sim C19A-C18A \\sim C18B-C17B
\\sim C19B-C18B \\sim C20A-
 C19A \\sim C20B-C19B
 with sigma of 0.02
3. Rigid bond restraints
 N5, C11
 with sigma for 1-2 distances of 0.01 and sigma for 1-3 distances of 0.01
4. Uiso/Uaniso restraints and constraints
Uanis(C20B) \\sim Ueq: with sigma of 0.01 and sigma for terminal atoms of 0.005
Uanis(C17A) \\sim Ueq: with sigma of 0.1 and sigma for terminal atoms of 0.2
Uanis(C17B) \\sim Ueq: with sigma of 0.01 and sigma for terminal atoms of 0.02
Uanis(C18B) \\sim Ueq: with sigma of 0.01 and sigma for terminal atoms of 0.02
Uanis(C18A) \\sim Ueq: with sigma of 0.1 and sigma for terminal atoms of 0.2
Uanis(C19A) = Uanis(C19B)
Uanis(C20A) = Uanis(C20B)
5. Others
 Sof(H5B)=Sof(H8B)=Sof(C19B)=Sof(H19A)=Sof(H19B)=Sof(C17B)=Sof(H17A)=Sof(H17B)=
 Sof(C20B)=Sof(H20A)=Sof(H20B)=Sof(C16B)=Sof(H16A)=Sof(H16B)=Sof(C18B)=
 Sof(H18A)=Sof(H18B)=1-FVAR(1)
 Sof(H5A)=Sof(H8A)=Sof(C16A)=Sof(H16C)=Sof(H16D)=Sof(C17A)=Sof(H17C)=Sof(H17D)=
 Sof(C18A)=Sof(H18C)=Sof(H18D)=Sof(C19A)=Sof(H19C)=Sof(H19D)=Sof(C20A)=
 Sof(H20C)=Sof(H20D)=FVAR(1)
6.a Ternary CH refined with riding coordinates:
 N4(H4), N5(H5B), N5(H5A), N1(H1), N8(H8B), N8(H8A)
6.b Secondary CH2 refined with riding coordinates:
 C10(H10A,H10B), C1(H1A,H1B), C7(H7A,H7B), C8(H8C,H8D), C19B(H19A,H19B),
 C6(H6A,H6B), C17B(H17A,H17B), C20B(H20A,H20B), C16B(H16A,H16B), C18B(H18A,
 H18B), C2(H2A,H2B), C9(H9A,H9B), C15(H15A,H15B), C11(H11A,H11B), C16A(H16C,
 H16D), C17A(H17C,H17D), C18A(H18C,H18D), C19A(H19C,H19D), C20A(H20C,H20D)
6.c Aromatic/amide H refined with riding coordinates:
 C4(H4A), C13(H13)
;
_olex2_submission_special_instructions 'No special instructions were received'

loop_
_space_group_symop_operation_xyz
'x, y, z'
'-x, y, -z'
'x+1/2, y+1/2, z+1/2'
'-x+1/2, y+1/2, -z+1/2'
'-x, -y, -z'
'x, -y, z'
'-x+1/2, -y+1/2, -z+1/2'
'x+1/2, -y+1/2, z+1/2'

loop_
_atom_site_label
_atom_site_type_symbol
_atom_site_fract_x
_atom_site_fract_y
_atom_site_fract_z
_atom_site_U_iso_or_equiv
_atom_site_adp_type
_atom_site_occupancy
_atom_site_site_symmetry_order
_atom_site_calc_flag
_atom_site_refinement_flags_posn
_atom_site_refinement_flags_adp
_atom_site_refinement_flags_occupancy
_atom_site_disorder_assembly
_atom_site_disorder_group
Br2 Br 0.00723(4) 0.500000 0.39514(3) 0.04094(15) Uani 1 2 d S T P . .
Br1 Br 0.76815(6) 0.500000 0.22554(3) 0.05225(18) Uani 1 2 d S T P . .
Cu2 Cu 0.33671(5) 0.500000 0.30189(4) 0.04579(19) Uani 1 2 d S T P . .
Cu1 Cu 0.19206(5) 0.500000 0.45983(4) 0.04055(18) Uani 1 2 d S T P . .
Cu3 Cu 0.81027(5) 0.67370(3) 0.20206(3) 0.05556(17) Uani 1 1 d . . . . .
N6 N 0.8511(2) 0.7276(2) 0.28191(19) 0.0426(8) Uani 1 1 d . . . . .
N3 N 0.2899(2) 0.57657(17) 0.35460(18) 0.0345(7) Uani 1 1 d . . . . .
N4 N 0.3923(2) 0.5866(2) 0.25381(18) 0.0428(8) Uani 1 1 d . . . . .
H4 H 0.378843 0.577441 0.204103 0.051 Uiso 1 1 calc R . . . .
N5 N 0.5640(3) 0.8762(2) 0.2698(3) 0.0685(14) Uani 1 1 d D U . . .
H5B H 0.583890 0.920651 0.247403 0.082 Uiso 0.561(15) 1 calc R . . A 2
H5A H 0.583356 0.921157 0.247984 0.082 Uiso 0.439(15) 1 calc R . . A 1
N1 N 0.1536(2) 0.58549(17) 0.51703(17) 0.0342(7) Uani 1 1 d . . . . .
H1 H 0.088518 0.574904 0.527918 0.041 Uiso 1 1 calc R . . . .
C10 C 0.6852(2) 0.60427(19) 0.4202(2) 0.0314(7) Uani 1 1 d . . . . .
H10A H 0.670448 0.646111 0.447614 0.038 Uiso 1 1 calc R . . . .
H10B H 0.662801 0.560739 0.441720 0.038 Uiso 1 1 calc R . . . .
N2 N 0.2402(2) 0.57610(16) 0.40822(17) 0.0322(6) Uani 1 1 d . . . . .
N7 N 0.8119(3) 0.7814(2) 0.31244(18) 0.0431(8) Uani 1 1 d . . . . .
C1 C 0.2098(3) 0.5996(2) 0.5830(2) 0.0344(8) Uani 1 1 d . . . . .
H1A H 0.197308 0.561124 0.615005 0.041 Uiso 1 1 calc R . . . .
H1B H 0.188199 0.645076 0.601484 0.041 Uiso 1 1 calc R . . . .
C7 C 0.4948(3) 0.5984(3) 0.2664(2) 0.0409(9) Uani 1 1 d . . . . .
H7A H 0.510694 0.643467 0.244134 0.049 Uiso 1 1 calc R . . . .
H7B H 0.527451 0.559013 0.245384 0.049 Uiso 1 1 calc R . . . .
C8 C 0.5310(3) 0.6025(2) 0.34095(19) 0.0333(8) Uani 1 1 d . . . . .
H8C H 0.514142 0.558342 0.364213 0.040 Uiso 1 1 calc R . . . .
H8D H 0.501647 0.643505 0.362150 0.040 Uiso 1 1 calc R . . . .
N8 N 0.7310(5) 0.8638(2) 0.3925(2) 0.0719(15) Uani 1 1 d D . . . .
H8B H 0.705809 0.913221 0.396637 0.086 Uiso 0.561(15) 1 calc R . . A 2
H8A H 0.703167 0.911784 0.399793 0.086 Uiso 0.439(15) 1 calc R . . A 1
C12 C 0.9382(3) 0.7176(3) 0.3155(3) 0.0538(13) Uani 1 1 d . . . . .
C19B C 0.4504(10) 0.8446(6) 0.3509(8) 0.064(3) Uani 0.561(15) 1 d D . . A 2
H19A H 0.404587 0.819987 0.317912 0.077 Uiso 0.561(15) 1 calc R . . A 2
H19B H 0.414886 0.866874 0.385501 0.077 Uiso 0.561(15) 1 calc R . . A 2
C5 C 0.2919(3) 0.6438(2) 0.3317(2) 0.0375(8) Uani 1 1 d . . . . .
C6 C 0.3383(3) 0.6521(3) 0.2678(2) 0.0476(10) Uani 1 1 d . . . . .
H6A H 0.289906 0.661263 0.229259 0.057 Uiso 1 1 calc R . . . .
H6B H 0.381108 0.693745 0.272222 0.057 Uiso 1 1 calc R . . . .
C17B C 0.5837(9) 0.8140(6) 0.4462(6) 0.048(3) Uani 0.561(15) 1 d D U . A 2
H17A H 0.564836 0.863318 0.456658 0.057 Uiso 0.561(15) 1 calc R . . A 2
H17B H 0.572428 0.784014 0.485538 0.057 Uiso 0.561(15) 1 calc R . . A 2
C20B C 0.4977(8) 0.9033(7) 0.3142(7) 0.059(3) Uani 0.561(15) 1 d D U . A 2
H20A H 0.449034 0.931683 0.287020 0.071 Uiso 0.561(15) 1 calc R . . A 2
H20B H 0.531209 0.935607 0.348127 0.071 Uiso 0.561(15) 1 calc R . . A 2
C4 C 0.2431(3) 0.6882(2) 0.3713(2) 0.0410(9) Uani 1 1 d . . . . .
H4A H 0.233964 0.738366 0.366926 0.049 Uiso 1 1 calc R . . . .
C16B C 0.6868(10) 0.8148(6) 0.4420(6) 0.047(3) Uani 0.561(15) 1 d D . . A 2
H16A H 0.705341 0.765364 0.431821 0.056 Uiso 0.561(15) 1 calc R . . A 2
H16B H 0.717201 0.826212 0.487869 0.056 Uiso 0.561(15) 1 calc R . . A 2
C18B C 0.5174(8) 0.7882(6) 0.3860(6) 0.049(3) Uani 0.561(15) 1 d D U . A 2
H18A H 0.479120 0.748712 0.401487 0.059 Uiso 0.561(15) 1 calc R . . A 2
H18B H 0.555586 0.768313 0.351770 0.059 Uiso 0.561(15) 1 calc R . . A 2
C14 C 0.8710(4) 0.8051(3) 0.3639(3) 0.0577(13) Uani 1 1 d . . . . .
C3 C 0.2109(3) 0.6430(2) 0.4186(2) 0.0349(8) Uani 1 1 d . . . . .
C2 C 0.1457(3) 0.6502(2) 0.4725(2) 0.0404(9) Uani 1 1 d . . . . .
H2A H 0.161989 0.693467 0.499949 0.049 Uiso 1 1 calc R . . . .
H2B H 0.080379 0.655301 0.451188 0.049 Uiso 1 1 calc R . . . .
C9 C 0.6367(3) 0.6115(2) 0.34853(19) 0.0328(7) Uani 1 1 d . . . . .
H9A H 0.651465 0.659297 0.331068 0.039 Uiso 1 1 calc R . . . .
H9B H 0.663588 0.575561 0.319581 0.039 Uiso 1 1 calc R . . . .
C15 C 0.8358(6) 0.8669(3) 0.3999(3) 0.080(2) Uani 1 1 d . . . . .
H15A H 0.856925 0.911984 0.380300 0.096 Uiso 1 1 calc R . . . .
H15B H 0.860319 0.865352 0.448404 0.096 Uiso 1 1 calc R . . . .
C13 C 0.9529(4) 0.7657(3) 0.3679(3) 0.0641(15) Uani 1 1 d . . . . .
H13 H 1.007061 0.770767 0.399565 0.077 Uiso 1 1 calc R . . . .
C11 C 0.5061(4) 0.8391(3) 0.2133(3) 0.0681(16) Uani 1 1 d . U . . .
H11A H 0.449973 0.817820 0.230387 0.082 Uiso 1 1 calc R . . . .
H11B H 0.484674 0.874091 0.177533 0.082 Uiso 1 1 calc R . . . .
C16A C 0.7296(14) 0.8166(11) 0.4548(9) 0.065(5) Uani 0.439(15) 1 d D . . A 1
H16C H 0.747323 0.766797 0.445414 0.078 Uiso 0.439(15) 1 calc R . . A 1
H16D H 0.771758 0.835304 0.493577 0.078 Uiso 0.439(15) 1 calc R . . A 1
C17A C 0.6285(12) 0.8219(7) 0.4675(7) 0.047(3) Uani 0.439(15) 1 d D U . A 1
H17C H 0.613438 0.872950 0.473965 0.056 Uiso 0.439(15) 1 calc R . . A 1
H17D H 0.620694 0.796890 0.510437 0.056 Uiso 0.439(15) 1 calc R . . A 1
C18A C 0.5577(11) 0.7919(7) 0.4128(8) 0.048(3) Uani 0.439(15) 1 d D U . A 1
H18C H 0.522532 0.753291 0.432968 0.058 Uiso 0.439(15) 1 calc R . . A 1
H18D H 0.592364 0.769858 0.377610 0.058 Uiso 0.439(15) 1 calc R . . A 1
C19A C 0.4865(12) 0.8449(9) 0.3779(10) 0.064(3) Uani 0.439(15) 1 d D . . A 1
H19C H 0.453605 0.868548 0.413223 0.077 Uiso 0.439(15) 1 calc R . . A 1
H19D H 0.439071 0.817665 0.348448 0.077 Uiso 0.439(15) 1 calc R . . A 1
C20A C 0.5272(12) 0.9032(9) 0.3349(8) 0.059(3) Uani 0.439(15) 1 d D . . A 1
H20C H 0.477862 0.939350 0.322572 0.071 Uiso 0.439(15) 1 calc R . . A 1
H20D H 0.579122 0.927357 0.362964 0.071 Uiso 0.439(15) 1 calc R . . A 1

loop_
_atom_site_aniso_label
_atom_site_aniso_U_11
_atom_site_aniso_U_22
_atom_site_aniso_U_33
_atom_site_aniso_U_23
_atom_site_aniso_U_13
_atom_site_aniso_U_12
Br2 0.0258(3) 0.0431(3) 0.0533(3) 0.000 0.0016(2) 0.000
Br1 0.0813(5) 0.0372(3) 0.0416(3) 0.000 0.0220(3) 0.000
Cu2 0.0360(4) 0.0471(4) 0.0534(4) 0.000 0.0007(3) 0.000
Cu1 0.0351(4) 0.0315(4) 0.0549(4) 0.000 0.0042(3) 0.000
Cu3 0.0607(4) 0.0499(3) 0.0594(4) 0.0111(3) 0.0213(3) 0.0038(3)
N6 0.0319(16) 0.049(2) 0.0473(19) 0.0168(16) 0.0071(14) 0.0015(15)
N3 0.0282(15) 0.0274(15) 0.0477(18) 0.0054(13) 0.0034(13) -0.0011(12)
N4 0.0383(18) 0.053(2) 0.0363(17) 0.0082(15) -0.0019(14) -0.0022(16)
N5 0.063(3) 0.036(2) 0.114(4) 0.028(2) 0.043(3) 0.0153(19)
N1 0.0256(14) 0.0305(16) 0.0461(18) -0.0026(13) 0.0024(13) 0.0019(12)
C10 0.0279(17) 0.0261(17) 0.0409(19) 0.0039(14) 0.0075(14) -0.0003(13)
N2 0.0268(14) 0.0232(14) 0.0467(18) 0.0005(13) 0.0037(13) 0.0010(11)
N7 0.0454(19) 0.045(2) 0.0398(18) 0.0065(15) 0.0060(15) -0.0015(16)
C1 0.0283(17) 0.0327(18) 0.043(2) -0.0046(15) 0.0065(15) 0.0003(14)
C7 0.037(2) 0.049(2) 0.037(2) 0.0047(17) 0.0068(16) -0.0077(18)
C8 0.0305(18) 0.0337(19) 0.0362(19) 0.0071(15) 0.0056(14) -0.0014(14)
N8 0.128(5) 0.039(2) 0.053(3) 0.0029(19) 0.032(3) 0.001(3)
C12 0.034(2) 0.058(3) 0.069(3) 0.039(3) 0.007(2) -0.002(2)
C19B 0.059(8) 0.052(4) 0.086(10) -0.011(6) 0.038(6) -0.004(5)
C5 0.0274(17) 0.0341(19) 0.049(2) 0.0106(16) -0.0060(15) -0.0033(15)
C6 0.039(2) 0.047(2) 0.055(3) 0.017(2) 0.0008(19) -0.0007(19)
C17B 0.062(6) 0.043(5) 0.041(6) -0.001(4) 0.018(5) -0.006(5)
C20B 0.040(6) 0.040(3) 0.099(7) 0.007(4) 0.016(5) 0.017(4)
C4 0.038(2) 0.0241(17) 0.058(2) 0.0065(17) -0.0078(18) -0.0011(15)
C16B 0.076(9) 0.030(4) 0.036(5) 0.010(3) 0.010(6) 0.006(6)
C18B 0.056(6) 0.040(4) 0.055(6) -0.005(4) 0.027(4) -0.003(4)
C14 0.071(3) 0.049(3) 0.049(3) 0.023(2) -0.010(2) -0.020(2)
C3 0.0287(17) 0.0242(17) 0.049(2) -0.0005(15) -0.0062(15) 0.0006(14)
C2 0.040(2) 0.0275(19) 0.052(2) -0.0017(17) -0.0018(17) 0.0076(16)
C9 0.0301(18) 0.0324(18) 0.0367(18) 0.0029(15) 0.0075(14) -0.0001(14)
C15 0.137(6) 0.049(3) 0.048(3) 0.011(2) -0.014(3) -0.025(4)
C13 0.059(3) 0.060(3) 0.067(3) 0.032(3) -0.018(3) -0.022(3)
C11 0.038(2) 0.076(4) 0.092(4) 0.039(3) 0.013(2) 0.012(2)
C16A 0.082(13) 0.050(8) 0.064(11) 0.019(7) 0.011(9) 0.021(10)
C17A 0.067(9) 0.041(6) 0.035(6) -0.002(5) 0.018(7) -0.005(6)
C18A 0.060(9) 0.035(6) 0.052(9) -0.002(6) 0.022(7) -0.006(6)
C19A 0.059(8) 0.052(4) 0.086(10) -0.011(6) 0.038(6) -0.004(5)
C20A 0.040(6) 0.040(3) 0.099(7) 0.007(4) 0.016(5) 0.017(4)

loop_
_atom_type_symbol
_atom_type_description
_atom_type_scat_dispersion_real
_atom_type_scat_dispersion_imag
_atom_type_scat_source
C C 0.0033 0.0016 'International Tables Vol C Tables 4.2.6.8 and 6.1.1.4'
H H 0.0000 0.0000 'International Tables Vol C Tables 4.2.6.8 and 6.1.1.4'
Br Br -0.2901 2.4595 'International Tables Vol C Tables 4.2.6.8 and 6.1.1.4'
Cu Cu 0.3201 1.2651 'International Tables Vol C Tables 4.2.6.8 and 6.1.1.4'
N N 0.0061 0.0033 'International Tables Vol C Tables 4.2.6.8 and 6.1.1.4'

loop_
_geom_angle_atom_site_label_1
_geom_angle_atom_site_label_2
_geom_angle_atom_site_label_3
_geom_angle
_geom_angle_site_symmetry_1
_geom_angle_site_symmetry_3
_geom_angle_publ_flag
N3 Cu2 N3 95.45(19) 6_565 . ?
N3 Cu2 N4 81.01(14) . . ?
N3 Cu2 N4 174.60(15) . 6_565 ?
N3 Cu2 N4 174.60(15) 6_565 . ?
N3 Cu2 N4 81.01(14) 6_565 6_565 ?
N4 Cu2 N4 102.2(2) . 6_565 ?
N1 Cu1 Br2 87.53(9) 6_565 . ?
N1 Cu1 Br2 87.53(9) . . ?
N1 Cu1 N1 101.16(19) 6_565 . ?
N2 Cu1 Br2 97.53(10) 6_565 . ?
N2 Cu1 Br2 97.53(10) . . ?
N2 Cu1 N1 81.51(14) . . ?
N2 Cu1 N1 81.51(14) 6_565 6_565 ?
N2 Cu1 N1 174.41(13) . 6_565 ?
N2 Cu1 N1 174.41(13) 6_565 . ?
N2 Cu1 N2 95.41(19) . 6_565 ?
N6 Cu3 N5 80.4(2) . 7_665 ?
N6 Cu3 N7 94.93(15) . 7_665 ?
N6 Cu3 N8 168.15(17) . 7_665 ?
N7 Cu3 N5 172.50(18) 7_665 7_665 ?
N7 Cu3 N8 81.0(2) 7_665 7_665 ?
N8 Cu3 N5 104.7(2) 7_665 7_665 ?
N7 N6 Cu3 131.9(3) . . ?
N7 N6 C12 106.9(4) . . ?
C12 N6 Cu3 121.0(4) . . ?
N2 N3 Cu2 131.9(2) . . ?
C5 N3 Cu2 119.4(3) . . ?
C5 N3 N2 107.9(3) . . ?
Cu2 N4 H4 106.0 . . ?
C7 N4 Cu2 117.4(3) . . ?
C7 N4 H4 106.0 . . ?
C7 N4 C6 111.8(4) . . ?
C6 N4 Cu2 108.8(3) . . ?
C6 N4 H4 106.0 . . ?
Cu3 N5 H5B 102.4 7_665 . ?
Cu3 N5 H5A 102.9 7_665 . ?
C20B N5 H5B 102.4 . . ?
C20B N5 C11 105.7(7) . . ?
C11 N5 Cu3 113.2(3) . 7_665 ?
C11 N5 H5B 102.4 . . ?
C11 N5 H5A 102.9 . . ?
C11 N5 C20A 124.9(8) . . ?
C20A N5 Cu3 107.0(7) . 7_665 ?
C20A N5 H5A 102.9 . . ?
Cu1 N1 H1 106.0 . . ?
C1 N1 Cu1 118.0(2) . . ?
C1 N1 H1 106.0 . . ?
C1 N1 C2 112.1(3) . . ?
C2 N1 Cu1 108.0(2) . . ?
C2 N1 H1 106.0 . . ?
H10A C10 H10B 108.3 . . ?
C1 C10 H10A 109.9 2_656 . ?
C1 C10 H10B 109.9 2_656 . ?
C1 C10 C9 108.8(3) 2_656 . ?
C9 C10 H10A 109.9 . . ?
C9 C10 H10B 109.9 . . ?
N3 N2 Cu1 132.7(2) . . ?
N3 N2 C3 108.5(3) . . ?
C3 N2 Cu1 118.1(3) . . ?
N6 N7 Cu3 132.9(3) . 7_665 ?
C14 N7 Cu3 117.4(4) . 7_665 ?
C14 N7 N6 109.6(4) . . ?
N1 C1 C10 114.9(3) . 2_656 ?
N1 C1 H1A 108.5 . . ?
N1 C1 H1B 108.5 . . ?
C10 C1 H1A 108.5 2_656 . ?
C10 C1 H1B 108.5 2_656 . ?
H1A C1 H1B 107.5 . . ?
N4 C7 H7A 108.8 . . ?
N4 C7 H7B 108.8 . . ?
N4 C7 C8 113.7(3) . . ?
H7A C7 H7B 107.7 . . ?
C8 C7 H7A 108.8 . . ?
C8 C7 H7B 108.8 . . ?
C7 C8 H8C 109.8 . . ?
C7 C8 H8D 109.8 . . ?
C7 C8 C9 109.6(3) . . ?
H8C C8 H8D 108.2 . . ?
C9 C8 H8C 109.8 . . ?
C9 C8 H8D 109.8 . . ?
Cu3 N8 H8B 108.9 7_665 . ?
Cu3 N8 H8A 111.3 7_665 . ?
C16B N8 H8B 108.9 . . ?
C15 N8 Cu3 107.1(4) . 7_665 ?
C15 N8 H8B 108.9 . . ?
C15 N8 H8A 111.3 . . ?
C15 N8 C16B 116.2(7) . . ?
C15 N8 C16A 92.6(9) . . ?
C16A N8 Cu3 121.5(10) . 7_665 ?
C16A N8 H8A 111.3 . . ?
N6 C12 C13 109.8(5) . . ?
N6 C12 C11 114.4(5) . 7_665 ?
C13 C12 C11 135.8(5) . 7_665 ?
H19A C19B H19B 107.5 . . ?
C20B C19B H19A 108.5 . . ?
C20B C19B H19B 108.5 . . ?
C20B C19B C18B 115.0(9) . . ?
C18B C19B H19A 108.5 . . ?
C18B C19B H19B 108.5 . . ?
N3 C5 C6 114.3(4) . . ?
N3 C5 C4 109.9(4) . . ?
C4 C5 C6 135.5(4) . . ?
N4 C6 C5 110.9(3) . . ?
N4 C6 H6A 109.5 . . ?
N4 C6 H6B 109.5 . . ?
C5 C6 H6A 109.5 . . ?
C5 C6 H6B 109.5 . . ?
H6A C6 H6B 108.0 . . ?
H17A C17B H17B 106.9 . . ?
C16B C17B H17A 107.3 . . ?
C16B C17B H17B 107.3 . . ?
C16B C17B C18B 119.9(9) . . ?
C18B C17B H17A 107.3 . . ?
C18B C17B H17B 107.3 . . ?
N5 C20B C19B 113.1(10) . . ?
N5 C20B H20A 109.0 . . ?
N5 C20B H20B 109.0 . . ?
C19B C20B H20A 109.0 . . ?
C19B C20B H20B 109.0 . . ?
H20A C20B H20B 107.8 . . ?
C5 C4 H4A 127.9 . . ?
C3 C4 C5 104.1(3) . . ?
C3 C4 H4A 127.9 . . ?
N8 C16B H16A 106.9 . . ?
N8 C16B H16B 106.9 . . ?
C17B C16B N8 121.6(9) . . ?
C17B C16B H16A 106.9 . . ?
C17B C16B H16B 106.9 . . ?
H16A C16B H16B 106.7 . . ?
C19B C18B H18A 108.2 . . ?
C19B C18B H18B 108.2 . . ?
C17B C18B C19B 116.3(9) . . ?
C17B C18B H18A 108.2 . . ?
C17B C18B H18B 108.2 . . ?
H18A C18B H18B 107.4 . . ?
N7 C14 C15 114.1(5) . . ?
N7 C14 C13 109.5(5) . . ?
C13 C14 C15 136.3(5) . . ?
N2 C3 C4 109.5(4) . . ?
N2 C3 C2 115.0(3) . . ?
C4 C3 C2 135.2(4) . . ?
N1 C2 C3 109.6(3) . . ?
N1 C2 H2A 109.8 . . ?
N1 C2 H2B 109.8 . . ?
C3 C2 H2A 109.8 . . ?
C3 C2 H2B 109.8 . . ?
H2A C2 H2B 108.2 . . ?
C10 C9 H9A 108.3 . . ?
C10 C9 H9B 108.3 . . ?
C8 C9 C10 115.8(3) . . ?
C8 C9 H9A 108.3 . . ?
C8 C9 H9B 108.3 . . ?
H9A C9 H9B 107.4 . . ?
N8 C15 H15A 110.0 . . ?
N8 C15 H15B 110.0 . . ?
C14 C15 N8 108.3(5) . . ?
C14 C15 H15A 110.0 . . ?
C14 C15 H15B 110.0 . . ?
H15A C15 H15B 108.4 . . ?
C12 C13 C14 104.2(4) . . ?
C12 C13 H13 127.9 . . ?
C14 C13 H13 127.9 . . ?
N5 C11 H11A 109.6 . . ?
N5 C11 H11B 109.6 . . ?
C12 C11 N5 110.1(4) 7_665 . ?
C12 C11 H11A 109.6 7_665 . ?
C12 C11 H11B 109.6 7_665 . ?
H11A C11 H11B 108.2 . . ?
N8 C16A H16C 111.5 . . ?
N8 C16A H16D 111.5 . . ?
H16C C16A H16D 109.3 . . ?
C17A C16A N8 101.3(10) . . ?
C17A C16A H16C 111.5 . . ?
C17A C16A H16D 111.5 . . ?
C16A C17A H17C 108.3 . . ?
C16A C17A H17D 108.3 . . ?
C16A C17A C18A 116.1(12) . . ?
H17C C17A H17D 107.4 . . ?
C18A C17A H17C 108.3 . . ?
C18A C17A H17D 108.3 . . ?
C17A C18A H18C 108.2 . . ?
C17A C18A H18D 108.2 . . ?
C17A C18A C19A 116.4(12) . . ?
H18C C18A H18D 107.3 . . ?
C19A C18A H18C 108.2 . . ?
C19A C18A H18D 108.2 . . ?
C18A C19A H19C 108.3 . . ?
C18A C19A H19D 108.3 . . ?
C18A C19A C20A 115.8(12) . . ?
H19C C19A H19D 107.4 . . ?
C20A C19A H19C 108.3 . . ?
C20A C19A H19D 108.3 . . ?
N5 C20A C19A 114.8(13) . . ?
N5 C20A H20C 108.6 . . ?
N5 C20A H20D 108.6 . . ?
C19A C20A H20C 108.6 . . ?
C19A C20A H20D 108.6 . . ?
H20C C20A H20D 107.5 . . ?

loop_
_geom_bond_atom_site_label_1
_geom_bond_atom_site_label_2
_geom_bond_distance
_geom_bond_site_symmetry_2
_geom_bond_publ_flag
Br2 Cu1 2.8180(9) . ?
Cu2 N3 1.937(3) . ?
Cu2 N3 1.937(3) 6_565 ?
Cu2 N4 2.083(4) . ?
Cu2 N4 2.083(4) 6_565 ?
Cu1 N1 2.071(3) 6_565 ?
Cu1 N1 2.071(3) . ?
Cu1 N2 1.926(3) . ?
Cu1 N2 1.926(3) 6_565 ?
Cu3 N6 1.917(4) . ?
Cu3 N5 2.054(5) 7_665 ?
Cu3 N7 1.936(4) 7_665 ?
Cu3 N8 2.032(5) 7_665 ?
N6 N7 1.332(5) . ?
N6 C12 1.363(6) . ?
N3 N2 1.343(5) . ?
N3 C5 1.339(5) . ?
N4 H4 1.0000 . ?
N4 C7 1.481(5) . ?
N4 C6 1.492(6) . ?
N5 H5B 1.0000 . ?
N5 H5A 1.0000 . ?
N5 C20B 1.456(10) . ?
N5 C11 1.493(9) . ?
N5 C20A 1.534(13) . ?
N1 H1 1.0000 . ?
N1 C1 1.486(5) . ?
N1 C2 1.497(5) . ?
C10 H10A 0.9900 . ?
C10 H10B 0.9900 . ?
C10 C1 1.515(5) 2_656 ?
C10 C9 1.521(5) . ?
N2 C3 1.344(5) . ?
N7 C14 1.331(6) . ?
C1 H1A 0.9900 . ?
C1 H1B 0.9900 . ?
C7 H7A 0.9900 . ?
C7 H7B 0.9900 . ?
C7 C8 1.516(5) . ?
C8 H8C 0.9900 . ?
C8 H8D 0.9900 . ?
C8 C9 1.517(5) . ?
N8 H8B 1.0000 . ?
N8 H8A 1.0000 . ?
N8 C16B 1.529(10) . ?
N8 C15 1.495(10) . ?
N8 C16A 1.522(13) . ?
C12 C13 1.374(9) . ?
C12 C11 1.480(8) 7_665 ?
C19B H19A 0.9900 . ?
C19B H19B 0.9900 . ?
C19B C20B 1.519(11) . ?
C19B C18B 1.541(12) . ?
C5 C6 1.503(6) . ?
C5 C4 1.385(6) . ?
C6 H6A 0.9900 . ?
C6 H6B 0.9900 . ?
C17B H17A 0.9900 . ?
C17B H17B 0.9900 . ?
C17B C16B 1.490(11) . ?
C17B C18B 1.524(11) . ?
C20B H20A 0.9900 . ?
C20B H20B 0.9900 . ?
C4 H4A 0.9500 . ?
C4 C3 1.381(6) . ?
C16B H16A 0.9900 . ?
C16B H16B 0.9900 . ?
C18B H18A 0.9900 . ?
C18B H18B 0.9900 . ?
C14 C15 1.478(9) . ?
C14 C13 1.382(9) . ?
C3 C2 1.500(6) . ?
C2 H2A 0.9900 . ?
C2 H2B 0.9900 . ?
C9 H9A 0.9900 . ?
C9 H9B 0.9900 . ?
C15 H15A 0.9900 . ?
C15 H15B 0.9900 . ?
C13 H13 0.9500 . ?
C11 H11A 0.9900 . ?
C11 H11B 0.9900 . ?
C16A H16C 0.9900 . ?
C16A H16D 0.9900 . ?
C16A C17A 1.501(13) . ?
C17A H17C 0.9900 . ?
C17A H17D 0.9900 . ?
C17A C18A 1.513(12) . ?
C18A H18C 0.9900 . ?
C18A H18D 0.9900 . ?
C18A C19A 1.534(13) . ?
C19A H19C 0.9900 . ?
C19A H19D 0.9900 . ?
C19A C20A 1.539(13) . ?
C20A H20C 0.9900 . ?
C20A H20D 0.9900 . ?

loop_
_geom_hbond_atom_site_label_D
_geom_hbond_atom_site_label_H
_geom_hbond_atom_site_label_A
_geom_hbond_distance_DH
_geom_hbond_distance_HA
_geom_hbond_distance_DA
_geom_hbond_angle_DHA
_geom_hbond_site_symmetry_A
_geom_hbond_publ_flag
N5 H5A Br1 1.00 2.60 3.336(5) 130.6 4_655 yes
N1 H1 Br2 1.00 2.58 3.433(3) 143.6 2_556 yes

loop_
_geom_torsion_atom_site_label_1
_geom_torsion_atom_site_label_2
_geom_torsion_atom_site_label_3
_geom_torsion_atom_site_label_4
_geom_torsion
_geom_torsion_site_symmetry_1
_geom_torsion_site_symmetry_2
_geom_torsion_site_symmetry_3
_geom_torsion_site_symmetry_4
_geom_torsion_publ_flag
Cu2 N3 N2 Cu1 0.7(5) . . . . ?
Cu2 N3 N2 C3 -169.1(3) . . . . ?
Cu2 N3 C5 C6 -4.2(5) . . . . ?
Cu2 N3 C5 C4 171.3(3) . . . . ?
Cu2 N4 C7 C8 -53.4(5) . . . . ?
Cu2 N4 C6 C5 23.8(4) . . . . ?
Cu1 N1 C1 C10 51.4(4) . . . 2_656 ?
Cu1 N1 C2 C3 -28.6(4) . . . . ?
Cu1 N2 C3 C4 -172.3(3) . . . . ?
Cu1 N2 C3 C2 2.3(4) . . . . ?
Cu3 N6 N7 Cu3 7.4(6) . . . 7_665 ?
Cu3 N6 N7 C14 -175.1(3) . . . . ?
Cu3 N6 C12 C13 175.8(3) . . . . ?
Cu3 N6 C12 C11 -2.5(5) . . . 7_665 ?
Cu3 N5 C20B C19B -68.2(12) 7_665 . . . ?
Cu3 N5 C11 C12 -9.5(5) 7_665 . . 7_665 ?
Cu3 N5 C20A C19A -75.2(12) 7_665 . . . ?
Cu3 N7 C14 C15 -4.3(5) 7_665 . . . ?
Cu3 N7 C14 C13 178.1(3) 7_665 . . . ?
Cu3 N8 C16B C17B -68.9(11) 7_665 . . . ?
Cu3 N8 C15 C14 -36.6(5) 7_665 . . . ?
Cu3 N8 C16A C17A -82.1(14) 7_665 . . . ?
N6 N7 C14 C15 177.7(4) . . . . ?
N6 N7 C14 C13 0.2(5) . . . . ?
N6 C12 C13 C14 -0.3(5) . . . . ?
N3 N2 C3 C4 -0.7(4) . . . . ?
N3 N2 C3 C2 173.9(3) . . . . ?
N3 C5 C6 N4 -14.1(5) . . . . ?
N3 C5 C4 C3 -0.8(4) . . . . ?
N4 C7 C8 C9 177.6(3) . . . . ?
N2 N3 C5 C6 -175.1(3) . . . . ?
N2 N3 C5 C4 0.4(4) . . . . ?
N2 C3 C2 N1 18.5(5) . . . . ?
N7 N6 C12 C13 0.4(5) . . . . ?
N7 N6 C12 C11 -178.0(4) . . . 7_665 ?
N7 C14 C15 N8 27.8(6) . . . . ?
N7 C14 C13 C12 0.0(5) . . . . ?
C1 N1 C2 C3 103.0(4) . . . . ?
C1 C10 C9 C8 168.6(3) 2_656 . . . ?
C7 N4 C6 C5 -107.5(4) . . . . ?
C7 C8 C9 C10 -170.3(3) . . . . ?
N8 C16A C17A C18A 63.9(17) . . . . ?
C12 N6 N7 Cu3 -177.9(3) . . . 7_665 ?
C12 N6 N7 C14 -0.3(5) . . . . ?
C5 N3 N2 Cu1 170.0(3) . . . . ?
C5 N3 N2 C3 0.2(4) . . . . ?
C5 C4 C3 N2 0.9(4) . . . . ?
C5 C4 C3 C2 -172.1(4) . . . . ?
C6 N4 C7 C8 73.4(5) . . . . ?
C6 C5 C4 C3 173.3(4) . . . . ?
C20B N5 C11 C12 -153.1(6) . . . 7_665 ?
C20B C19B C18B C17B 67.3(14) . . . . ?
C4 C5 C6 N4 172.0(4) . . . . ?
C4 C3 C2 N1 -168.7(4) . . . . ?
C16B N8 C15 C14 82.5(7) . . . . ?
C16B C17B C18B C19B -114.4(11) . . . . ?
C18B C19B C20B N5 49.0(15) . . . . ?
C18B C17B C16B N8 65.3(14) . . . . ?
C2 N1 C1 C10 -75.0(4) . . . 2_656 ?
C15 N8 C16B C17B 171.8(9) . . . . ?
C15 N8 C16A C17A 166.0(12) . . . . ?
C15 C14 C13 C12 -176.7(6) . . . . ?
C13 C14 C15 N8 -155.6(6) . . . . ?
C11 N5 C20B C19B 68.6(10) . . . . ?
C11 N5 C20A C19A 60.6(13) . . . . ?
C11 C12 C13 C14 177.6(5) 7_665 . . . ?
C16A N8 C15 C14 87.6(10) . . . . ?
C16A C17A C18A C19A -118.1(14) . . . . ?
C17A C18A C19A C20A 66.3(19) . . . . ?
C18A C19A C20A N5 69.3(17) . . . . ?
C20A N5 C11 C12 -142.9(8) . . . 7_665 ?

loop_
_smtbx_masks_void_nr
_smtbx_masks_void_average_x
_smtbx_masks_void_average_y
_smtbx_masks_void_average_z
_smtbx_masks_void_volume
_smtbx_masks_void_count_electrons
_smtbx_masks_void_content
1 0.000 0.000 0.000 93.3 0.0 ?
2 0.361 0.000 0.500 394.4 266.6 'CuBr3 13(H2O)'
3 -0.205 0.500 0.000 394.4 266.6 'CuBr3 13(H2O)'
4 0.500 0.500 0.500 93.3 0.0 ?
